data_7040702
loop_
_publ_author_name
'Holmberg, Rebecca J.'
'Kuo, Che-Jung'
'Gabidullin, Bulat'
'Wang, Chia-Wei'
'Cl\'erac, Rodolphe'
'Murugesu, Muralee'
'Lin, Po-Heng'

_publ_section_title
;
 A propeller-shaped \m4-carbonate hexanuclear dysprosium complex with a
 high energetic barrier to magnetisation relaxation.
;
_journal_issue 42
_journal_name_full 'Dalton transactions (Cambridge, England : 2003)'
_journal_page_first 16769
_journal_page_last 16773
_journal_paper_doi 10.1039/c6dt02873j
_journal_volume 45
_journal_year 2016
_chemical_formula_sum 'C64 H105 Cl5 Dy6 N12 O37'
_chemical_formula_weight 2786.84
_space_group_crystal_system triclinic
_space_group_IT_number 2
_space_group_name_Hall '-P 1'
_space_group_name_H-M_alt 'P -1'
_symmetry_space_group_name_Hall '-P 1'
_symmetry_space_group_name_H-M 'P -1'
_atom_sites_solution_hydrogens mixed
_audit_creation_method SHELXL-2014/7
_audit_update_record
;
2016-07-08 deposited with the CCDC.
2016-09-23 downloaded from the CCDC.
;
_cell_angle_alpha 89.548(2)
_cell_angle_beta 63.7450(10)
_cell_angle_gamma 61.7570(10)
_cell_formula_units_Z 2
_cell_length_a 18.3226(5)
_cell_length_b 18.8622(5)
_cell_length_c 19.5276(5)
_cell_measurement_reflns_used 9933
_cell_measurement_temperature 200(2)
_cell_measurement_theta_max 28.04
_cell_measurement_theta_min 2.41
_cell_volume 5155.8(3)
_computing_cell_refinement 'APEX II, Bruker (2009)'
_computing_data_collection 'APEX II, Bruker (2009)'
_computing_data_reduction 'XPREP, Bruker (2009)'
_computing_molecular_graphics 'Mercury (Macrae et al., 2008)'
_computing_publication_material 'CIFTAB (Sheldrick, 1997)'
_computing_structure_refinement 'SHELXL-2014/7 (Sheldrick, 2014)'
_computing_structure_solution 'SHELXS-03 (Sheldrick, 2003)'
_diffrn_ambient_temperature 200(2)
_diffrn_measured_fraction_theta_full 1.000
_diffrn_measured_fraction_theta_max 0.986
_diffrn_measurement_device_type 'Bruker APEX-II CCD'
_diffrn_measurement_method '\f and \w scans'
_diffrn_radiation_type MoK\a
_diffrn_radiation_wavelength 0.71073
_diffrn_reflns_av_unetI/netI 0.1146
_diffrn_reflns_Laue_measured_fraction_full 1.000
_diffrn_reflns_Laue_measured_fraction_max 0.986
_diffrn_reflns_limit_h_max 24
_diffrn_reflns_limit_h_min -24
_diffrn_reflns_limit_k_max 25
_diffrn_reflns_limit_k_min -25
_diffrn_reflns_limit_l_max 26
_diffrn_reflns_limit_l_min -26
_diffrn_reflns_number 103315
_diffrn_reflns_point_group_measured_fraction_full 1.000
_diffrn_reflns_point_group_measured_fraction_max 0.986
_diffrn_reflns_theta_full 25.242
_diffrn_reflns_theta_max 28.371
_diffrn_reflns_theta_min 1.202
_exptl_absorpt_coefficient_mu 4.501
_exptl_absorpt_correction_T_max 0.745688
_exptl_absorpt_correction_T_min 0.525510
_exptl_absorpt_correction_type multi-scan
_exptl_absorpt_process_details 'SADABS, Bruker (2003)'
_exptl_crystal_colour colorless
_exptl_crystal_density_diffrn 1.795
_exptl_crystal_description block
_exptl_crystal_F_000 2700
_exptl_crystal_preparation ', Magnetic properties'
_exptl_crystal_size_max 0.264
_exptl_crystal_size_mid 0.206
_exptl_crystal_size_min 0.124
_refine_diff_density_max 3.109
_refine_diff_density_min -2.121
_refine_diff_density_rms 0.363
_refine_ls_extinction_method none
_refine_ls_goodness_of_fit_ref 1.030
_refine_ls_hydrogen_treatment constr
_refine_ls_matrix_type full
_refine_ls_number_parameters 1147
_refine_ls_number_reflns 103315
_refine_ls_number_restraints 47
_refine_ls_restrained_S_all 1.030
_refine_ls_R_factor_all 0.1288
_refine_ls_R_factor_gt 0.0709
_refine_ls_shift/su_max 0.006
_refine_ls_shift/su_mean 0.000
_refine_ls_structure_factor_coef Fsqd
_refine_ls_weighting_details 'w=1/[\s^2^(Fo^2^)+(0.0546P)^2^+79.5507P] where P=(Fo^2^+2Fc^2^)/3'
_refine_ls_weighting_scheme calc
_refine_ls_wR_factor_gt 0.1518
_refine_ls_wR_factor_ref 0.1834
_reflns_Friedel_coverage 0.000
_reflns_number_gt 66421
_reflns_number_total 103315
_reflns_threshold_expression 'I > 2\s(I)'
_cod_data_source_file c6dt02873j2.cif
_cod_data_source_block shelx
_cod_depositor_comments 'Adding full bibliography for 7040702.cif.'
_cod_original_cell_volume 5155.8(2)
_cod_database_code 7040702
_shelx_shelxl_version_number 2014/7
_shelx_space_group_comment
;
The symmetry employed for this shelxl refinement is uniquely defined
by the following loop, which should always be used as a source of
symmetry information in preference to the above space-group names.
They are only intended as comments.
;
_shelx_estimated_absorpt_t_min 0.383
_shelx_estimated_absorpt_t_max 0.605

loop_
_space_group_symop_operation_xyz
'x, y, z'
'-x, -y, -z'

loop_
_atom_site_label
_atom_site_type_symbol
_atom_site_fract_x
_atom_site_fract_y
_atom_site_fract_z
_atom_site_U_iso_or_equiv
_atom_site_adp_type
_atom_site_occupancy
_atom_site_site_symmetry_order
_atom_site_calc_flag
_atom_site_refinement_flags_posn
_atom_site_refinement_flags_adp
_atom_site_refinement_flags_occupancy
_atom_site_disorder_assembly
_atom_site_disorder_group
C1 C 0.8875(11) -0.0916(9) 0.5326(10) 0.036(4) Uani 1 1 d . . . . .
C2 C 0.9554(12) -0.1358(10) 0.5540(11) 0.046(5) Uani 1 1 d . . . . .
H2 H 0.9418 -0.1165 0.6055 0.056 Uiso 1 1 calc R U . . .
C3 C 1.0408(13) -0.2055(10) 0.5054(12) 0.049(5) Uani 1 1 d . . . . .
H3 H 1.0856 -0.2316 0.5232 0.059 Uiso 1 1 calc R U . . .
C4 C 1.0645(13) -0.2394(10) 0.4322(12) 0.048(5) Uani 1 1 d . . . . .
H4 H 1.1239 -0.2893 0.3996 0.057 Uiso 1 1 calc R U . . .
C5 C 0.9990(12) -0.1984(10) 0.4065(11) 0.048(5) Uani 1 1 d . . . . .
H5 H 1.0141 -0.2207 0.3554 0.057 Uiso 1 1 calc R U . . .
C6 C 0.9114(12) -0.1252(9) 0.4546(10) 0.038(4) Uani 1 1 d . . . . .
C7 C 0.8494(13) -0.0864(10) 0.4198(10) 0.042(4) Uani 1 1 d . U . . .
H7 H 0.8719 -0.1129 0.3676 0.050 Uiso 1 1 calc R U . . .
C10 C 0.6416(11) 0.0721(8) 0.4397(9) 0.029(3) Uani 1 1 d . . . . .
C13 C 0.4792(11) 0.2007(9) 0.3813(9) 0.032(4) Uani 1 1 d . . . . .
H13 H 0.5141 0.1657 0.3296 0.039 Uiso 1 1 calc R U . . .
C14 C 0.3879(10) 0.2787(9) 0.4027(8) 0.022(3) Uani 1 1 d . . . . .
C15 C 0.3557(13) 0.2836(10) 0.3487(11) 0.044(4) Uani 1 1 d . . . . .
H15 H 0.3921 0.2394 0.3026 0.053 Uiso 1 1 calc R U . . .
C16 C 0.2717(14) 0.3521(11) 0.3624(11) 0.050(5) Uani 1 1 d . . . . .
H16 H 0.2498 0.3563 0.3257 0.060 Uiso 1 1 calc R U . . .
C17 C 0.2181(13) 0.4162(11) 0.4315(11) 0.048(5) Uani 1 1 d . . . . .
H17 H 0.1580 0.4627 0.4429 0.057 Uiso 1 1 calc R U . . .
C18 C 0.2519(12) 0.4119(9) 0.4824(10) 0.038(4) Uani 1 1 d . . . . .
H18 H 0.2170 0.4572 0.5271 0.046 Uiso 1 1 calc R U . . .
C19 C 0.3383(11) 0.3408(9) 0.4689(8) 0.027(3) Uani 1 1 d . . . . .
C20 C 0.3198(12) 0.1771(9) 1.1032(10) 0.037(4) Uani 1 1 d . . . . .
C21 C 0.3691(12) 0.1603(9) 1.1457(10) 0.039(4) Uani 1 1 d . . . . .
H21A H 0.4242 0.1644 1.1253 0.047 Uiso 1 1 calc R U . . .
C22 C 0.3400(15) 0.1383(11) 1.2150(11) 0.052(5) Uani 1 1 d . . . . .
H22A H 0.3759 0.1259 1.2414 0.062 Uiso 1 1 calc R U . . .
C23 C 0.2591(14) 0.1340(12) 1.2472(11) 0.057(5) Uani 1 1 d . . . . .
H23A H 0.2392 0.1188 1.2957 0.069 Uiso 1 1 calc R U . . .
C24 C 0.2073(14) 0.1514(11) 1.2098(10) 0.053(5) Uani 1 1 d . . . . .
H24A H 0.1512 0.1487 1.2326 0.063 Uiso 1 1 calc R U . . .
C25 C 0.2364(12) 0.1735(10) 1.1374(9) 0.037(4) Uani 1 1 d . . . . .
C26 C 0.1786(12) 0.1889(9) 1.1014(10) 0.037(4) Uani 1 1 d . . . . .
H26A H 0.1242 0.1840 1.1291 0.044 Uiso 1 1 calc R U . . .
C29 C 0.1397(10) 0.2425(8) 0.9458(8) 0.024(3) Uani 1 1 d . . . . .
C32 C 0.0278(10) 0.2961(8) 0.8337(8) 0.025(3) Uani 1 1 d . . . . .
H32A H -0.0293 0.3000 0.8726 0.030 Uiso 1 1 calc R U . . .
C33 C 0.0315(10) 0.3196(9) 0.7614(10) 0.032(4) Uani 1 1 d . . . . .
C34 C -0.0564(12) 0.3644(9) 0.7630(10) 0.038(4) Uani 1 1 d . . . . .
H34A H -0.1134 0.3776 0.8099 0.046 Uiso 1 1 calc R U . . .
C35 C -0.0618(13) 0.3896(10) 0.6984(10) 0.045(4) Uani 1 1 d . . . . .
H35 H -0.1216 0.4211 0.7004 0.054 Uiso 1 1 calc R U . . .
C36 C 0.0227(13) 0.3677(11) 0.6301(11) 0.046(4) Uani 1 1 d . . . . .
H36A H 0.0206 0.3842 0.5846 0.055 Uiso 1 1 calc R U . . .
C37 C 0.1086(12) 0.3229(10) 0.6272(9) 0.036(4) Uani 1 1 d . . . . .
H37 H 0.1653 0.3067 0.5787 0.043 Uiso 1 1 calc R U . . .
C38 C 0.1160(10) 0.2999(9) 0.6929(9) 0.027(3) Uani 1 1 d . . . . .
C39 C 0.6043(11) 0.5128(9) 0.8221(9) 0.031(4) Uani 1 1 d . . . . .
C40 C 0.6724(11) 0.4898(11) 0.8462(10) 0.041(4) Uani 1 1 d . . . . .
H40 H 0.7055 0.4338 0.8486 0.049 Uiso 1 1 calc R U . . .
C41 C 0.6932(12) 0.5441(11) 0.8665(11) 0.046(5) Uani 1 1 d . . . . .
H41 H 0.7399 0.5257 0.8823 0.056 Uiso 1 1 calc R U . . .
C42 C 0.6460(13) 0.6260(11) 0.8639(11) 0.050(5) Uani 1 1 d . . . . .
H42 H 0.6577 0.6649 0.8805 0.059 Uiso 1 1 calc R U . . .
C43 C 0.5831(13) 0.6504(10) 0.8374(10) 0.044(4) Uani 1 1 d . . . . .
H43 H 0.5532 0.7060 0.8331 0.053 Uiso 1 1 calc R U . . .
C44 C 0.5609(12) 0.5954(10) 0.8163(10) 0.035(4) Uani 1 1 d . . . . .
C45 C 0.4874(12) 0.6296(8) 0.7946(9) 0.034(4) Uani 1 1 d . . . . .
H45 H 0.4609 0.6864 0.7934 0.041 Uiso 1 1 calc R U . . .
C48 C 0.3432(10) 0.6018(9) 0.7439(8) 0.024(3) Uani 1 1 d . . . . .
C51 C 0.1625(11) 0.6523(9) 0.7023(9) 0.032(4) Uani 1 1 d . U . . .
H51 H 0.1547 0.7042 0.6929 0.038 Uiso 1 1 calc R U . . .
C52 C 0.1020(12) 0.6264(8) 0.6916(9) 0.034(4) Uani 1 1 d . U . . .
C53 C 0.0520(13) 0.6763(10) 0.6560(12) 0.051(5) Uani 1 1 d . U . . .
H53 H 0.0582 0.7220 0.6409 0.061 Uiso 1 1 calc R U . . .
C54 C -0.0075(15) 0.6588(11) 0.6426(13) 0.058(6) Uani 1 1 d . U . . .
H54 H -0.0441 0.6933 0.6203 0.070 Uiso 1 1 calc R U . . .
C55 C -0.0113(12) 0.5903(10) 0.6625(11) 0.047(5) Uani 1 1 d . . . . .
H55 H -0.0499 0.5766 0.6524 0.057 Uiso 1 1 calc R U . . .
C56 C 0.0393(12) 0.5405(9) 0.6970(10) 0.038(4) Uani 1 1 d . . . . .
H56 H 0.0326 0.4950 0.7123 0.045 Uiso 1 1 calc R U . . .
C57 C 0.1005(10) 0.5564(8) 0.7097(8) 0.024(3) Uani 1 1 d . U . . .
C58 C 0.4500(11) 0.1659(8) 0.7304(9) 0.026(3) Uani 1 1 d . . . . .
C59 C 0.3389(10) 0.3672(8) 0.8420(8) 0.023(3) Uani 1 1 d . . . . .
C60 C 0.5302(10) 0.2949(9) 0.6519(9) 0.027(3) Uani 1 1 d . . . . .
C61 C 0.6910(13) -0.1150(9) 0.5799(11) 0.046(5) Uani 1 1 d . . . . .
H61A H 0.7287 -0.1286 0.5222 0.070 Uiso 1 1 calc R U . . .
H61B H 0.6490 -0.1373 0.5948 0.070 Uiso 1 1 calc R U . . .
H61C H 0.7340 -0.1398 0.6016 0.070 Uiso 1 1 calc R U . . .
C63 C 0.4039(12) 0.0986(9) 0.5526(10) 0.038(4) Uani 1 1 d . . . . .
H63A H 0.4345 0.0753 0.4959 0.057 Uiso 1 1 calc R U . . .
H63B H 0.3518 0.0886 0.5815 0.057 Uiso 1 1 calc R U . . .
H63C H 0.4511 0.0720 0.5700 0.057 Uiso 1 1 calc R U . . .
C64 C 0.5772(13) 0.3049(10) 0.4049(9) 0.041(4) Uani 1 1 d . U . . .
H64A H 0.6255 0.2555 0.3603 0.061 Uiso 1 1 calc R U . . .
H64B H 0.5972 0.3455 0.3989 0.061 Uiso 1 1 calc R U . . .
H64C H 0.5159 0.3297 0.4061 0.061 Uiso 1 1 calc R U . . .
C65 C 0.1508(12) 0.3847(10) 1.1123(9) 0.039(4) Uani 1 1 d . . . . .
H65A H 0.0978 0.3769 1.1235 0.059 Uiso 1 1 calc R U . . .
H65B H 0.1256 0.4436 1.1322 0.059 Uiso 1 1 calc R U . . .
H65C H 0.1852 0.3511 1.1384 0.059 Uiso 1 1 calc R U . . .
C67 C 0.0522(11) 0.4508(9) 0.9076(9) 0.035(4) Uani 1 1 d . . . . .
H67A H 0.0233 0.4196 0.9355 0.053 Uiso 1 1 calc R U . . .
H67B H 0.0018 0.5071 0.9147 0.053 Uiso 1 1 calc R U . . .
H67C H 0.0901 0.4542 0.9290 0.053 Uiso 1 1 calc R U . . .
C69 C 0.6638(14) 0.4652(11) 0.6185(12) 0.056(5) Uani 1 1 d . . . . .
H69A H 0.6224 0.5251 0.6269 0.084 Uiso 1 1 calc R U . . .
H69B H 0.7100 0.4397 0.5621 0.084 Uiso 1 1 calc R U . . .
H69C H 0.6981 0.4563 0.6477 0.084 Uiso 1 1 calc R U . . .
C70 C 0.3717(13) 0.5757(11) 0.9627(11) 0.053(5) Uani 1 1 d . . . . .
H70A H 0.4286 0.5416 0.9674 0.079 Uiso 1 1 calc R U . . .
H70B H 0.3143 0.5950 1.0143 0.079 Uiso 1 1 calc R U . . .
H70C H 0.3727 0.6239 0.9442 0.079 Uiso 1 1 calc R U . . .
C71 C 0.4006(12) 0.4924(9) 0.5541(9) 0.039(4) Uani 1 1 d . . . . .
H71A H 0.3785 0.5476 0.5820 0.059 Uiso 1 1 calc R U . . .
H71B H 0.4031 0.4946 0.5030 0.059 Uiso 1 1 calc R U . . .
H71C H 0.4644 0.4525 0.5457 0.059 Uiso 1 1 calc R U . . .
C72 C 0.0888(10) 0.6220(8) 0.8935(8) 0.029(3) Uani 1 1 d . . . . .
H72A H 0.0930 0.6719 0.8892 0.043 Uiso 1 1 calc R U . . .
H72B H 0.0501 0.6258 0.9492 0.043 Uiso 1 1 calc R U . . .
H72C H 0.0590 0.6176 0.8639 0.043 Uiso 1 1 calc R U . . .
C74 C 0.5689(14) 0.0935(12) 0.8868(12) 0.068(6) Uani 1 1 d . . . . .
H74A H 0.5451 0.1085 0.9436 0.102 Uiso 1 1 calc R U . . .
H74B H 0.6293 0.0918 0.8575 0.102 Uiso 1 1 calc R U . . .
H74C H 0.5794 0.0386 0.8719 0.102 Uiso 1 1 calc R U . . .
C75 C 0.5432(17) 0.3351(14) 0.9133(13) 0.074(7) Uani 1 1 d . . . . .
H75A H 0.5600 0.3765 0.9174 0.111 Uiso 1 1 calc R U . . .
H75B H 0.5981 0.2792 0.8999 0.111 Uiso 1 1 calc R U . . .
H75C H 0.4890 0.3447 0.9639 0.111 Uiso 1 1 calc R U . . .
C76 C 0.1553(16) 0.7486(17) 0.9659(16) 0.098(8) Uani 1 1 d D . . . .
H76A H 0.1746 0.7920 0.9384 0.147 Uiso 1 1 d R U . . .
H76B H 0.1974 0.7173 0.9941 0.147 Uiso 1 1 d R U . . .
H76C H 0.1694 0.7026 0.9211 0.147 Uiso 1 1 d R U . . .
C77 C 0.841(3) 0.1359(17) 0.291(2) 0.147(14) Uani 1 1 d . . . . .
H77A H 0.8023 0.1808 0.3395 0.220 Uiso 1 1 calc R U . . .
H77B H 0.9054 0.1002 0.2831 0.220 Uiso 1 1 calc R U . . .
H77C H 0.8113 0.1028 0.2966 0.220 Uiso 1 1 calc R U . . .
Cl1 Cl 0.8125(3) 0.4690(2) 0.9872(2) 0.0339(9) Uani 1 1 d . . . . .
Cl2 Cl 0.5414(3) 0.0258(2) 0.2580(3) 0.0448(11) Uani 1 1 d . . . . .
Cl3 Cl 0.2821(3) 0.7010(2) 0.5106(2) 0.0373(9) Uani 1 1 d . . . . .
Cl4 Cl 0.9777(8) 0.8695(7) 0.8955(8) 0.173(5) Uani 1 1 d . . . . .
Cl5 Cl 0.1665(13) 0.0615(8) 0.7662(8) 0.242(7) Uani 1 1 d . . . . .
Dy1 Dy 0.67469(5) 0.07780(4) 0.58893(4) 0.02481(17) Uani 1 1 d . . . . .
Dy2 Dy 0.45576(5) 0.24781(4) 0.56781(4) 0.02124(16) Uani 1 1 d . U . . .
Dy3 Dy 0.32981(5) 0.22460(4) 0.93632(4) 0.02467(17) Uani 1 1 d . . . . .
Dy4 Dy 0.25168(5) 0.27051(4) 0.77268(4) 0.02181(16) Uani 1 1 d . . . . .
Dy5 Dy 0.49241(5) 0.44179(4) 0.77641(4) 0.02330(16) Uani 1 1 d . . . . .
Dy6 Dy 0.29148(5) 0.45841(4) 0.73337(4) 0.02052(16) Uani 1 1 d . . . . .
N8 N 0.7678(9) -0.0197(7) 0.4555(7) 0.030(3) Uani 1 1 d . U . . .
N9 N 0.7278(9) 0.0061(7) 0.4058(7) 0.032(3) Uani 1 1 d . . . . .
H9 H 0.7586 -0.0203 0.3558 0.038 Uiso 1 1 d R U . . .
N11 N 0.5998(9) 0.1031(7) 0.3948(8) 0.039(3) Uani 1 1 d . . . . .
H11 H 0.6273 0.0757 0.3457 0.046 Uiso 1 1 d R U . . .
N12 N 0.5153(8) 0.1763(7) 0.4269(7) 0.026(3) Uani 1 1 d . . . . .
N27 N 0.1931(9) 0.2090(7) 1.0346(8) 0.032(3) Uani 1 1 d . . . . .
N28 N 0.1297(8) 0.2162(7) 1.0106(7) 0.029(3) Uani 1 1 d . . . . .
H28A H 0.0855 0.2042 1.0369 0.034 Uiso 1 1 d R U . . .
N30 N 0.0819(9) 0.2475(7) 0.9185(7) 0.033(3) Uani 1 1 d . . . . .
H30A H 0.0383 0.2359 0.9370 0.039 Uiso 1 1 d R U . . .
N31 N 0.0971(8) 0.2706(7) 0.8479(7) 0.026(3) Uani 1 1 d . . . . .
N46 N 0.4547(9) 0.5900(7) 0.7768(7) 0.029(3) Uani 1 1 d . . . . .
N47 N 0.3797(9) 0.6402(7) 0.7621(7) 0.031(3) Uani 1 1 d . . . . .
H47 H 0.3583 0.6934 0.7648 0.038 Uiso 1 1 d R U . . .
N49 N 0.2660(8) 0.6499(7) 0.7374(7) 0.028(3) Uani 1 1 d . . . . .
H49 H 0.2427 0.7036 0.7417 0.034 Uiso 1 1 d R U . . .
N50 N 0.2235(8) 0.6095(6) 0.7231(6) 0.022(3) Uani 1 1 d . U . . .
O1 O 0.8059(7) -0.0234(6) 0.5785(6) 0.035(3) Uani 1 1 d . . . . .
O2 O 0.5949(6) 0.1105(5) 0.5127(5) 0.025(2) Uani 1 1 d . . . . .
O3 O 0.3708(7) 0.3390(5) 0.5184(6) 0.029(2) Uani 1 1 d . . . . .
O4 O 0.3514(7) 0.1951(6) 1.0349(6) 0.036(3) Uani 1 1 d . . . . .
O5 O 0.2005(7) 0.2621(5) 0.9095(5) 0.024(2) Uani 1 1 d . . . . .
O6 O 0.1995(7) 0.2603(6) 0.6901(6) 0.030(2) Uani 1 1 d . . . . .
O7 O 0.5856(7) 0.4589(6) 0.8046(6) 0.033(2) Uani 1 1 d . . . . .
O8 O 0.3786(7) 0.5244(5) 0.7343(5) 0.023(2) Uani 1 1 d . . . . .
O9 O 0.1487(7) 0.5080(5) 0.7421(6) 0.028(2) Uani 1 1 d . U . . .
O10 O 0.5368(7) 0.1248(6) 0.7141(6) 0.029(2) Uani 1 1 d . . . . .
O11 O 0.4249(7) 0.1894(5) 0.6782(5) 0.025(2) Uani 1 1 d . . . . .
O12 O 0.3817(7) 0.1863(5) 0.8014(6) 0.024(2) Uani 1 1 d . . . . .
O13 O 0.3689(7) 0.3218(5) 0.8838(6) 0.028(2) Uani 1 1 d . . . . .
O14 O 0.2836(7) 0.3628(5) 0.8212(5) 0.025(2) Uani 1 1 d . . . . .
O15 O 0.3641(7) 0.4198(5) 0.8187(6) 0.024(2) Uani 1 1 d . . . . .
O16 O 0.5584(6) 0.3131(5) 0.6930(5) 0.024(2) Uani 1 1 d . . . . .
O17 O 0.4518(6) 0.3502(5) 0.6519(6) 0.025(2) Uani 1 1 d . . . . .
O18 O 0.5771(7) 0.2219(5) 0.6053(5) 0.023(2) Uani 1 1 d . . . . .
O19 O 0.2987(6) 0.3416(5) 0.6770(5) 0.022(2) Uani 1 1 d . . . . .
H19 H 0.2531 0.3629 0.6564 0.033 Uiso 1 1 d R U . . .
O20 O 0.6351(8) -0.0275(6) 0.6105(6) 0.040(3) Uani 1 1 d . . . . .
H20 H 0.5695 -0.0067 0.6464 0.060 Uiso 1 1 d R U . . .
O21 O 0.7737(7) 0.1232(6) 0.5012(6) 0.040(3) Uani 1 1 d D U . . .
H21 H 0.7410 0.1793 0.4990 0.060 Uiso 1 1 d R U . A .
C62 C 0.8770(16) 0.076(2) 0.458(3) 0.056(11) Uani 0.70(10) 1 d D U P A 1
H62A H 0.9007 0.0332 0.4843 0.084 Uiso 0.70(10) 1 calc R U P A 1
H62B H 0.9009 0.1128 0.4555 0.084 Uiso 0.70(10) 1 calc R U P A 1
H62C H 0.8993 0.0485 0.4040 0.084 Uiso 0.70(10) 1 calc R U P A 1
C62' C 0.866(5) 0.089(6) 0.432(6) 0.056(11) Uani 0.30(10) 1 d D U P A 2
H62D H 0.9157 0.0565 0.4462 0.084 Uiso 0.30(10) 1 calc R U P A 2
H62E H 0.8735 0.1347 0.4126 0.084 Uiso 0.30(10) 1 calc R U P A 2
H62F H 0.8725 0.0535 0.3915 0.084 Uiso 0.30(10) 1 calc R U P A 2
O22 O 0.3665(7) 0.1864(5) 0.5679(6) 0.027(2) Uani 1 1 d . . . . .
H22 H 0.3028 0.2225 0.5787 0.040 Uiso 1 1 d R U . . .
O23 O 0.5671(7) 0.2818(6) 0.4764(6) 0.034(3) Uani 1 1 d . U . . .
H23 H 0.6117 0.2794 0.4903 0.051 Uiso 1 1 d R U . . .
O24 O 0.2143(7) 0.3595(6) 1.0293(6) 0.038(3) Uani 1 1 d . . . . .
H24 H 0.2105 0.4046 1.0060 0.058 Uiso 1 1 d R U . . .
O25 O 0.3746(8) 0.0826(6) 0.9036(6) 0.042(3) Uani 1 1 d D U . . .
H25 H 0.3898 0.0633 0.8515 0.063 Uiso 1 1 d R U . B .
C66 C 0.393(8) 0.025(5) 0.950(5) 0.065(16) Uani 0.55(14) 1 d D U P B 1
H66A H 0.4101 -0.0290 0.9242 0.097 Uiso 0.55(14) 1 calc R U P B 1
H66B H 0.4463 0.0181 0.9564 0.097 Uiso 0.55(14) 1 calc R U P B 1
H66C H 0.3360 0.0460 1.0025 0.097 Uiso 0.55(14) 1 calc R U P B 1
C66' C 0.368(11) 0.021(6) 0.942(7) 0.065(16) Uani 0.45(14) 1 d D U P B 2
H66D H 0.3588 0.0346 0.9951 0.097 Uiso 0.45(14) 1 calc R U P B 2
H66E H 0.4268 -0.0331 0.9119 0.097 Uiso 0.45(14) 1 calc R U P B 2
H66F H 0.3135 0.0186 0.9477 0.097 Uiso 0.45(14) 1 calc R U P B 2
O26 O 0.1136(6) 0.4089(5) 0.8242(5) 0.026(2) Uani 1 1 d . . . . .
H26 H 0.0983 0.4377 0.7879 0.039 Uiso 1 1 d R U . . .
O27 O 0.2851(7) 0.1332(6) 0.7585(6) 0.036(3) Uani 1 1 d . . . . .
H27A H 0.2696 0.1126 0.7259 0.055 Uiso 1 1 d R U . . .
H27B H 0.3141 0.0982 0.7854 0.055 Uiso 1 1 d R U . . .
O28 O 0.6073(8) 0.4285(6) 0.6461(6) 0.040(3) Uani 1 1 d . . . . .
H28 H 0.6168 0.3921 0.6055 0.060 Uiso 1 1 d R U . . .
O29 O 0.3708(8) 0.5279(6) 0.9081(6) 0.038(3) Uani 1 1 d . . . . .
H29 H 0.3122 0.5299 0.9266 0.057 Uiso 1 1 d R U . . .
O30 O 0.3360(7) 0.4668(5) 0.6003(5) 0.025(2) Uani 1 1 d . . . . .
H30 H 0.3087 0.4518 0.5761 0.037 Uiso 1 1 d R U . . .
O31 O 0.1808(7) 0.5512(5) 0.8623(6) 0.034(3) Uani 1 1 d . . . . .
H31 H 0.2031 0.5379 0.8990 0.051 Uiso 1 1 d R U . . .
O32 O 0.6911(8) 0.1494(6) 0.6790(6) 0.039(3) Uani 1 1 d D U . . .
H32 H 0.6330 0.1885 0.7249 0.059 Uiso 1 1 d R U . C .
C73 C 0.776(4) 0.147(5) 0.662(6) 0.058(12) Uani 0.58(14) 1 d D U P C 1
H73A H 0.8316 0.0916 0.6298 0.088 Uiso 0.58(14) 1 calc R U P C 1
H73B H 0.7746 0.1589 0.7117 0.088 Uiso 0.58(14) 1 calc R U P C 1
H73C H 0.7810 0.1888 0.6334 0.088 Uiso 0.58(14) 1 calc R U P C 1
C73' C 0.769(6) 0.132(7) 0.690(8) 0.058(12) Uani 0.42(14) 1 d D U P C 2
H73D H 0.8244 0.0779 0.6549 0.088 Uiso 0.42(14) 1 calc R U P C 2
H73E H 0.7514 0.1315 0.7448 0.088 Uiso 0.42(14) 1 calc R U P C 2
H73F H 0.7842 0.1754 0.6768 0.088 Uiso 0.42(14) 1 calc R U P C 2
O33 O 0.5012(7) 0.1532(6) 0.8687(6) 0.040(3) Uani 1 1 d . . . . .
H33 H 0.5283 0.1678 0.8211 0.059 Uiso 1 1 d R U . . .
O34 O 0.5179(8) 0.3423(6) 0.8534(6) 0.036(3) Uani 1 1 d . . . . .
H34 H 0.5094 0.2990 0.8415 0.054 Uiso 1 1 d R U . . .
O35 O 0.6943(11) 0.1872(10) 0.1932(14) 0.145(9) Uani 1 1 d . . . . .
H35A H 0.6988 0.1453 0.1750 0.218 Uiso 1 1 d R U . . .
H35B H 0.7418 0.1723 0.1972 0.218 Uiso 1 1 d R U . . .
O36 O 0.8453(13) 0.1685(8) 0.2297(9) 0.080(5) Uani 1 1 d . . . . .
H36B H 0.8971 0.1576 0.1931 0.119 Uiso 1 1 d R U . . .
O39 O 0.0610(12) 0.7906(10) 1.0209(10) 0.101(6) Uani 1 1 d D . . . .
H39 H 0.0410 0.8094 0.9908 0.152 Uiso 1 1 d R U . . .

loop_
_atom_site_aniso_label
_atom_site_aniso_U_11
_atom_site_aniso_U_22
_atom_site_aniso_U_33
_atom_site_aniso_U_23
_atom_site_aniso_U_13
_atom_site_aniso_U_12
C1 0.030(9) 0.032(9) 0.043(11) 0.005(8) -0.019(9) -0.012(7)
C2 0.045(11) 0.036(9) 0.062(13) 0.011(9) -0.033(10) -0.017(9)
C3 0.045(11) 0.038(10) 0.059(13) 0.019(9) -0.033(11) -0.012(9)
C4 0.035(10) 0.030(9) 0.073(15) 0.015(9) -0.028(10) -0.012(8)
C5 0.034(10) 0.038(9) 0.042(11) -0.005(8) -0.010(9) -0.006(8)
C6 0.035(10) 0.035(9) 0.040(10) 0.009(8) -0.016(9) -0.017(8)
C7 0.051(11) 0.038(9) 0.026(9) 0.006(7) -0.013(9) -0.021(8)
C10 0.034(9) 0.022(7) 0.025(9) 0.003(7) -0.010(8) -0.015(7)
C13 0.040(10) 0.039(9) 0.020(8) 0.002(7) -0.011(8) -0.027(8)
C14 0.024(8) 0.043(8) 0.010(7) 0.008(6) -0.008(6) -0.025(7)
C15 0.053(12) 0.044(10) 0.047(11) 0.014(9) -0.034(10) -0.025(9)
C16 0.063(13) 0.061(12) 0.048(12) 0.016(10) -0.044(11) -0.033(11)
C17 0.041(11) 0.056(11) 0.062(13) 0.024(10) -0.037(10) -0.025(9)
C18 0.045(10) 0.036(9) 0.032(10) 0.006(7) -0.022(9) -0.017(8)
C19 0.033(9) 0.034(8) 0.019(8) 0.006(7) -0.013(7) -0.022(7)
C20 0.035(10) 0.042(9) 0.028(9) 0.013(8) -0.014(8) -0.017(8)
C21 0.045(10) 0.041(9) 0.037(10) 0.017(8) -0.028(9) -0.018(8)
C22 0.070(14) 0.057(11) 0.046(12) 0.026(10) -0.041(11) -0.035(11)
C23 0.058(13) 0.087(15) 0.037(11) 0.033(11) -0.026(11) -0.043(12)
C24 0.062(13) 0.084(14) 0.031(10) 0.030(10) -0.026(10) -0.049(11)
C25 0.041(10) 0.049(10) 0.026(9) 0.015(8) -0.019(8) -0.026(8)
C26 0.039(10) 0.040(9) 0.040(10) 0.026(8) -0.020(9) -0.026(8)
C29 0.026(8) 0.026(7) 0.019(8) 0.004(6) -0.009(7) -0.015(7)
C32 0.018(7) 0.030(8) 0.026(8) 0.005(6) -0.006(7) -0.017(6)
C33 0.024(8) 0.043(9) 0.046(10) 0.027(8) -0.023(8) -0.025(7)
C34 0.035(10) 0.043(9) 0.038(10) 0.007(8) -0.017(9) -0.023(8)
C35 0.038(10) 0.051(10) 0.042(11) 0.012(9) -0.022(10) -0.018(9)
C36 0.051(12) 0.060(11) 0.039(11) 0.022(9) -0.032(10) -0.028(10)
C37 0.034(9) 0.056(10) 0.029(9) 0.016(8) -0.017(8) -0.030(8)
C38 0.027(8) 0.032(8) 0.029(9) 0.005(7) -0.013(7) -0.021(7)
C39 0.034(9) 0.036(8) 0.033(9) 0.015(7) -0.021(8) -0.023(7)
C40 0.032(9) 0.055(10) 0.049(11) 0.016(9) -0.025(9) -0.027(8)
C41 0.037(10) 0.055(11) 0.075(14) 0.022(10) -0.041(11) -0.031(9)
C42 0.063(13) 0.063(12) 0.060(13) 0.018(10) -0.043(11) -0.046(11)
C43 0.054(12) 0.046(10) 0.055(12) 0.024(9) -0.041(10) -0.030(9)
C44 0.042(10) 0.045(9) 0.040(10) 0.017(8) -0.026(9) -0.032(8)
C45 0.055(11) 0.015(7) 0.049(11) 0.009(7) -0.036(9) -0.021(7)
C48 0.027(8) 0.035(8) 0.023(8) 0.012(7) -0.015(7) -0.024(7)
C51 0.040(9) 0.027(8) 0.039(10) 0.017(7) -0.027(8) -0.020(7)
C52 0.053(10) 0.010(6) 0.051(10) 0.007(6) -0.046(9) -0.008(7)
C53 0.058(12) 0.042(10) 0.087(15) 0.036(10) -0.055(12) -0.033(9)
C54 0.080(15) 0.055(11) 0.096(16) 0.041(11) -0.079(14) -0.043(11)
C55 0.042(11) 0.054(11) 0.070(14) 0.021(10) -0.042(11) -0.030(9)
C56 0.046(10) 0.037(9) 0.047(11) 0.017(8) -0.028(9) -0.030(8)
C57 0.019(7) 0.018(7) 0.029(9) 0.003(6) -0.012(7) -0.005(6)
C58 0.027(9) 0.016(7) 0.029(9) 0.005(6) -0.013(8) -0.010(6)
C59 0.022(8) 0.028(7) 0.025(8) 0.009(6) -0.017(7) -0.013(6)
C60 0.028(8) 0.031(8) 0.036(9) 0.020(7) -0.016(8) -0.024(7)
C61 0.057(12) 0.034(9) 0.051(12) 0.014(8) -0.028(10) -0.024(9)
C63 0.043(10) 0.029(8) 0.057(12) 0.010(8) -0.030(9) -0.024(8)
C64 0.066(12) 0.042(9) 0.036(9) 0.030(8) -0.026(9) -0.043(9)
C65 0.034(9) 0.043(9) 0.023(9) 0.004(7) -0.001(8) -0.020(8)
C67 0.026(9) 0.029(8) 0.032(10) -0.003(7) -0.006(8) -0.010(7)
C69 0.057(12) 0.050(11) 0.055(13) 0.003(9) -0.009(11) -0.041(10)
C70 0.042(11) 0.061(11) 0.045(12) -0.011(9) -0.008(10) -0.032(10)
C71 0.050(11) 0.036(9) 0.026(9) 0.008(7) -0.009(8) -0.028(8)
C72 0.021(8) 0.036(8) 0.015(8) 0.006(6) -0.004(7) -0.009(7)
C74 0.038(11) 0.083(14) 0.050(13) 0.019(11) -0.016(10) -0.014(10)
C75 0.098(18) 0.110(18) 0.080(16) 0.051(14) -0.071(16) -0.077(16)
C76 0.060(17) 0.13(2) 0.11(2) 0.024(18) -0.045(17) -0.049(16)
C77 0.16(3) 0.074(19) 0.17(4) -0.01(2) -0.10(3) -0.02(2)
Cl1 0.031(2) 0.038(2) 0.031(2) 0.0092(17) -0.0144(18) -0.0183(17)
Cl2 0.039(2) 0.032(2) 0.050(3) 0.0008(19) -0.016(2) -0.0160(19)
Cl3 0.036(2) 0.036(2) 0.042(2) 0.0115(18) -0.018(2) -0.0222(18)
Cl4 0.153(9) 0.217(10) 0.254(13) 0.160(10) -0.135(9) -0.139(8)
Cl5 0.37(2) 0.207(11) 0.192(12) -0.008(9) -0.177(14) -0.143(13)
Dy1 0.0212(4) 0.0239(3) 0.0251(4) 0.0044(3) -0.0094(3) -0.0109(3)
Dy2 0.0212(4) 0.0232(3) 0.0187(4) 0.0046(3) -0.0084(3) -0.0125(3)
Dy3 0.0243(4) 0.0278(4) 0.0224(4) 0.0105(3) -0.0113(3) -0.0144(3)
Dy4 0.0203(4) 0.0255(3) 0.0217(4) 0.0076(3) -0.0095(3) -0.0144(3)
Dy5 0.0250(4) 0.0252(3) 0.0265(4) 0.0086(3) -0.0148(3) -0.0161(3)
Dy6 0.0208(4) 0.0206(3) 0.0225(4) 0.0071(3) -0.0118(3) -0.0115(3)
N8 0.024(7) 0.026(6) 0.034(8) 0.005(6) -0.014(6) -0.009(5)
N9 0.029(7) 0.027(6) 0.020(7) -0.002(5) -0.004(6) -0.009(6)
N11 0.031(8) 0.022(6) 0.040(8) 0.008(6) -0.018(7) 0.001(6)
N12 0.022(7) 0.022(6) 0.031(7) 0.002(5) -0.012(6) -0.009(5)
N27 0.027(7) 0.040(7) 0.037(8) 0.021(6) -0.018(7) -0.020(6)
N28 0.020(6) 0.046(7) 0.032(7) 0.023(6) -0.013(6) -0.025(6)
N30 0.043(8) 0.034(7) 0.036(8) 0.015(6) -0.024(7) -0.027(6)
N31 0.024(7) 0.036(7) 0.023(7) 0.014(6) -0.011(6) -0.019(6)
N46 0.034(7) 0.031(7) 0.032(8) 0.013(6) -0.020(7) -0.020(6)
N47 0.043(8) 0.023(6) 0.044(8) 0.017(6) -0.030(7) -0.021(6)
N49 0.023(7) 0.018(6) 0.036(8) 0.004(5) -0.009(6) -0.011(5)
N50 0.028(7) 0.019(6) 0.020(6) 0.002(5) -0.011(6) -0.013(5)
O1 0.028(6) 0.030(5) 0.037(7) 0.004(5) -0.018(5) -0.007(5)
O2 0.024(5) 0.022(5) 0.019(5) 0.000(4) -0.007(5) -0.008(4)
O3 0.037(6) 0.028(5) 0.026(6) 0.005(4) -0.018(5) -0.018(5)
O4 0.036(6) 0.038(6) 0.031(6) 0.013(5) -0.017(6) -0.018(5)
O5 0.023(5) 0.031(5) 0.016(5) 0.008(4) -0.007(5) -0.017(4)
O6 0.020(5) 0.041(6) 0.027(6) 0.008(5) -0.010(5) -0.016(5)
O7 0.033(6) 0.036(6) 0.048(7) 0.016(5) -0.028(6) -0.023(5)
O8 0.031(6) 0.017(5) 0.030(6) 0.008(4) -0.019(5) -0.015(4)
O9 0.027(6) 0.030(5) 0.034(6) 0.015(5) -0.019(5) -0.017(5)
O10 0.026(6) 0.031(5) 0.026(6) 0.007(5) -0.011(5) -0.015(5)
O11 0.025(5) 0.032(5) 0.020(5) 0.012(4) -0.012(5) -0.016(4)
O12 0.025(5) 0.027(5) 0.025(6) 0.009(4) -0.014(5) -0.017(4)
O13 0.029(6) 0.031(5) 0.029(6) 0.014(5) -0.014(5) -0.019(5)
O14 0.031(6) 0.028(5) 0.025(6) 0.012(4) -0.016(5) -0.020(5)
O15 0.029(6) 0.020(5) 0.028(6) 0.009(4) -0.016(5) -0.016(4)
O16 0.017(5) 0.031(5) 0.027(6) 0.006(4) -0.013(5) -0.013(4)
O17 0.021(5) 0.029(5) 0.029(6) 0.007(4) -0.013(5) -0.015(4)
O18 0.031(6) 0.021(5) 0.022(5) 0.006(4) -0.016(5) -0.015(4)
O19 0.026(5) 0.020(5) 0.020(5) 0.008(4) -0.013(5) -0.011(4)
O20 0.033(6) 0.029(6) 0.039(7) -0.001(5) -0.005(6) -0.015(5)
O21 0.020(5) 0.028(5) 0.048(7) 0.000(5) -0.003(5) -0.010(4)
C62 0.023(9) 0.036(15) 0.07(2) 0.022(13) 0.005(10) -0.011(9)
C62' 0.023(9) 0.036(15) 0.07(2) 0.022(13) 0.005(10) -0.011(9)
O22 0.020(5) 0.019(5) 0.033(6) 0.003(4) -0.011(5) -0.007(4)
O23 0.037(6) 0.062(7) 0.024(6) 0.024(5) -0.014(5) -0.042(6)
O24 0.040(7) 0.032(6) 0.027(6) 0.002(5) -0.004(5) -0.019(5)
O25 0.055(7) 0.033(6) 0.028(6) 0.014(5) -0.009(6) -0.026(5)
C66 0.11(5) 0.034(11) 0.042(17) 0.021(13) -0.03(2) -0.05(2)
C66' 0.11(5) 0.034(11) 0.042(17) 0.021(13) -0.03(2) -0.05(2)
O26 0.024(5) 0.029(5) 0.018(5) 0.007(4) -0.008(5) -0.011(4)
O27 0.047(7) 0.039(6) 0.045(7) 0.016(5) -0.030(6) -0.032(5)
O28 0.041(7) 0.047(6) 0.036(7) 0.000(5) -0.009(6) -0.034(6)
O29 0.041(7) 0.045(6) 0.030(6) -0.002(5) -0.015(6) -0.026(5)
O30 0.033(6) 0.030(5) 0.021(5) 0.010(4) -0.015(5) -0.021(5)
O31 0.022(5) 0.029(5) 0.030(6) -0.006(5) -0.016(5) 0.004(4)
O32 0.037(6) 0.045(6) 0.039(7) 0.003(5) -0.022(6) -0.020(5)
C73 0.054(13) 0.06(3) 0.07(4) 0.01(2) -0.04(2) -0.033(11)
C73' 0.054(13) 0.06(3) 0.07(4) 0.01(2) -0.04(2) -0.033(11)
O33 0.030(6) 0.046(6) 0.036(7) 0.016(5) -0.021(6) -0.012(5)
O34 0.047(7) 0.047(6) 0.042(7) 0.025(5) -0.034(6) -0.034(6)
O35 0.053(10) 0.073(11) 0.24(3) -0.049(13) -0.043(14) -0.013(9)
O36 0.171(17) 0.065(9) 0.070(10) 0.046(8) -0.085(12) -0.086(11)
O39 0.090(13) 0.105(12) 0.086(13) 0.008(10) 0.001(11) -0.076(11)

loop_
_atom_type_symbol
_atom_type_description
_atom_type_scat_dispersion_real
_atom_type_scat_dispersion_imag
_atom_type_scat_source
C C 0.0033 0.0016 'International Tables Vol C Tables 4.2.6.8 and 6.1.1.4'
H H 0.0000 0.0000 'International Tables Vol C Tables 4.2.6.8 and 6.1.1.4'
Cl Cl 0.1484 0.1585 'International Tables Vol C Tables 4.2.6.8 and 6.1.1.4'
Dy Dy -0.1892 4.4098 'International Tables Vol C Tables 4.2.6.8 and 6.1.1.4'
N N 0.0061 0.0033 'International Tables Vol C Tables 4.2.6.8 and 6.1.1.4'
O O 0.0106 0.0060 'International Tables Vol C Tables 4.2.6.8 and 6.1.1.4'

loop_
_geom_angle_atom_site_label_1
_geom_angle_atom_site_label_2
_geom_angle_atom_site_label_3
_geom_angle
O1 C1 C2 123.6(15)
O1 C1 C6 120.7(14)
C2 C1 C6 115.7(15)
C3 C2 C1 123.3(18)
C3 C2 H2 118.4
C1 C2 H2 118.4
C2 C3 C4 122.3(17)
C2 C3 H3 118.9
C4 C3 H3 118.9
C3 C4 C5 117.8(16)
C3 C4 H4 121.1
C5 C4 H4 121.1
C4 C5 C6 121.2(17)
C4 C5 H5 119.4
C6 C5 H5 119.4
C5 C6 C1 119.7(15)
C5 C6 C7 116.1(15)
C1 C6 C7 124.2(14)
N8 C7 C6 124.1(15)
N8 C7 H7 118.0
C6 C7 H7 118.0
O2 C10 N9 123.4(14)
O2 C10 N11 118.0(13)
N9 C10 N11 118.5(13)
N12 C13 C14 125.5(13)
N12 C13 H13 117.2
C14 C13 H13 117.2
C19 C14 C15 121.9(14)
C19 C14 C13 123.7(12)
C15 C14 C13 114.4(13)
C16 C15 C14 119.9(16)
C16 C15 H15 120.1
C14 C15 H15 120.1
C15 C16 C17 119.2(15)
C15 C16 H16 120.4
C17 C16 H16 120.4
C18 C17 C16 120.3(16)
C18 C17 H17 119.8
C16 C17 H17 119.8
C17 C18 C19 120.7(15)
C17 C18 H18 119.7
C19 C18 H18 119.7
O3 C19 C14 122.5(13)
O3 C19 C18 119.5(13)
C14 C19 C18 117.9(13)
O4 C20 C25 122.3(15)
O4 C20 C21 120.8(15)
C25 C20 C21 116.9(15)
C22 C21 C20 121.9(17)
C22 C21 H21A 119.0
C20 C21 H21A 119.0
C21 C22 C23 120.4(18)
C21 C22 H22A 119.8
C23 C22 H22A 119.8
C24 C23 C22 120.3(17)
C24 C23 H23A 119.9
C22 C23 H23A 119.9
C23 C24 C25 120.5(18)
C23 C24 H24A 119.7
C25 C24 H24A 119.7
C20 C25 C24 119.8(16)
C20 C25 C26 123.5(14)
C24 C25 C26 116.6(15)
N27 C26 C25 126.7(15)
N27 C26 H26A 116.7
C25 C26 H26A 116.7
O5 C29 N28 122.5(14)
O5 C29 N30 119.7(13)
N28 C29 N30 117.8(13)
N31 C32 C33 124.0(13)
N31 C32 H32A 118.0
C33 C32 H32A 118.0
C38 C33 C34 120.0(14)
C38 C33 C32 123.7(13)
C34 C33 C32 116.2(14)
C35 C34 C33 121.4(16)
C35 C34 H34A 119.3
C33 C34 H34A 119.3
C34 C35 C36 118.1(16)
C34 C35 H35 121.0
C36 C35 H35 121.0
C37 C36 C35 121.1(15)
C37 C36 H36A 119.5
C35 C36 H36A 119.5
C36 C37 C38 122.2(15)
C36 C37 H37 118.9
C38 C37 H37 118.9
O6 C38 C37 121.3(14)
O6 C38 C33 121.7(13)
C37 C38 C33 117.0(14)
O7 C39 C40 120.8(13)
O7 C39 C44 123.4(13)
C40 C39 C44 115.8(14)
C41 C40 C39 123.0(15)
C41 C40 H40 118.5
C39 C40 H40 118.5
C40 C41 C42 119.8(16)
C40 C41 H41 120.1
C42 C41 H41 120.1
C43 C42 C41 119.5(16)
C43 C42 H42 120.3
C41 C42 H42 120.3
C42 C43 C44 121.4(15)
C42 C43 H43 119.3
C44 C43 H43 119.3
C43 C44 C39 120.3(14)
C43 C44 C45 116.8(13)
C39 C44 C45 122.7(13)
N46 C45 C44 125.8(13)
N46 C45 H45 117.1
C44 C45 H45 117.1
O8 C48 N47 122.1(13)
O8 C48 N49 121.5(12)
N47 C48 N49 116.4(12)
N50 C51 C52 124.3(12)
N50 C51 H51 117.9
C52 C51 H51 117.9
C57 C52 C53 122.4(14)
C57 C52 C51 123.5(12)
C53 C52 C51 114.0(13)
C52 C53 C54 119.8(15)
C52 C53 H53 120.1
C54 C53 H53 120.1
C55 C54 C53 118.0(14)
C55 C54 H54 121.0
C53 C54 H54 121.0
C54 C55 C56 121.9(15)
C54 C55 H55 119.0
C56 C55 H55 119.0
C55 C56 C57 120.8(14)
C55 C56 H56 119.6
C57 C56 H56 119.6
O9 C57 C52 123.0(13)
O9 C57 C56 119.9(12)
C52 C57 C56 116.9(12)
O10 C58 O12 120.9(13)
O10 C58 O11 123.0(14)
O12 C58 O11 116.1(13)
O10 C58 Dy4 175.5(10)
O12 C58 Dy4 58.2(7)
O11 C58 Dy4 58.1(7)
O13 C59 O14 122.8(12)
O13 C59 O15 120.3(12)
O14 C59 O15 116.9(11)
O13 C59 Dy6 173.9(10)
O14 C59 Dy6 59.0(6)
O15 C59 Dy6 58.2(6)
O16 C60 O18 122.5(13)
O16 C60 O17 121.7(13)
O18 C60 O17 115.7(13)
O16 C60 Dy2 175.0(10)
O18 C60 Dy2 57.5(7)
O17 C60 Dy2 58.7(7)
O20 C61 H61A 109.5
O20 C61 H61B 109.5
H61A C61 H61B 109.5
O20 C61 H61C 109.5
H61A C61 H61C 109.5
H61B C61 H61C 109.5
O22 C63 H63A 109.5
O22 C63 H63B 109.5
H63A C63 H63B 109.5
O22 C63 H63C 109.5
H63A C63 H63C 109.5
H63B C63 H63C 109.5
O23 C64 H64A 109.5
O23 C64 H64B 109.5
H64A C64 H64B 109.5
O23 C64 H64C 109.5
H64A C64 H64C 109.5
H64B C64 H64C 109.5
O24 C65 H65A 109.5
O24 C65 H65B 109.5
H65A C65 H65B 109.5
O24 C65 H65C 109.5
H65A C65 H65C 109.5
H65B C65 H65C 109.5
O26 C67 H67A 109.5
O26 C67 H67B 109.5
H67A C67 H67B 109.5
O26 C67 H67C 109.5
H67A C67 H67C 109.5
H67B C67 H67C 109.5
O28 C69 H69A 109.5
O28 C69 H69B 109.5
H69A C69 H69B 109.5
O28 C69 H69C 109.5
H69A C69 H69C 109.5
H69B C69 H69C 109.5
O29 C70 H70A 109.5
O29 C70 H70B 109.5
H70A C70 H70B 109.5
O29 C70 H70C 109.5
H70A C70 H70C 109.5
H70B C70 H70C 109.5
O30 C71 H71A 109.5
O30 C71 H71B 109.5
H71A C71 H71B 109.5
O30 C71 H71C 109.5
H71A C71 H71C 109.5
H71B C71 H71C 109.5
O31 C72 H72A 109.5
O31 C72 H72B 109.5
H72A C72 H72B 109.5
O31 C72 H72C 109.5
H72A C72 H72C 109.5
H72B C72 H72C 109.5
O33 C74 H74A 109.5
O33 C74 H74B 109.5
H74A C74 H74B 109.5
O33 C74 H74C 109.5
H74A C74 H74C 109.5
H74B C74 H74C 109.5
O34 C75 H75A 109.5
O34 C75 H75B 109.5
H75A C75 H75B 109.5
O34 C75 H75C 109.5
H75A C75 H75C 109.5
H75B C75 H75C 109.5
O39 C76 H76A 109.5
O39 C76 H76B 109.6
H76A C76 H76B 109.5
O39 C76 H76C 109.3
H76A C76 H76C 109.4
H76B C76 H76C 109.5
O36 C77 H77A 109.5
O36 C77 H77B 109.5
H77A C77 H77B 109.5
O36 C77 H77C 109.5
H77A C77 H77C 109.5
H77B C77 H77C 109.5
O1 Dy1 O10 115.2(4)
O1 Dy1 O18 148.1(4)
O10 Dy1 O18 74.7(3)
O1 Dy1 O21 85.0(4)
O10 Dy1 O21 141.3(3)
O18 Dy1 O21 72.2(3)
O1 Dy1 O20 80.4(4)
O10 Dy1 O20 70.6(3)
O18 Dy1 O20 130.1(3)
O21 Dy1 O20 147.9(3)
O1 Dy1 O2 136.8(3)
O10 Dy1 O2 96.7(3)
O18 Dy1 O2 65.6(3)
O21 Dy1 O2 87.4(3)
O20 Dy1 O2 84.0(3)
O1 Dy1 O32 80.5(4)
O10 Dy1 O32 73.3(3)
O18 Dy1 O32 73.5(3)
O21 Dy1 O32 78.5(4)
O20 Dy1 O32 126.2(4)
O2 Dy1 O32 139.1(3)
O1 Dy1 N8 72.6(4)
O10 Dy1 N8 142.5(4)
O18 Dy1 N8 119.2(3)
O21 Dy1 N8 73.2(4)
O20 Dy1 N8 75.1(4)
O2 Dy1 N8 64.5(3)
O32 Dy1 N8 142.2(4)
O1 Dy1 Dy2 170.0(3)
O10 Dy1 Dy2 73.7(2)
O18 Dy1 Dy2 35.6(2)
O21 Dy1 Dy2 90.2(2)
O20 Dy1 Dy2 99.5(3)
O2 Dy1 Dy2 34.0(2)
O32 Dy1 Dy2 107.1(2)
N8 Dy1 Dy2 97.7(3)
O3 Dy2 O11 137.5(3)
O3 Dy2 O2 133.9(3)
O11 Dy2 O2 78.6(3)
O3 Dy2 O23 77.5(3)
O11 Dy2 O23 142.4(3)
O2 Dy2 O23 82.2(3)
O3 Dy2 O19 72.9(3)
O11 Dy2 O19 69.1(3)
O2 Dy2 O19 147.2(3)
O23 Dy2 O19 127.7(3)
O3 Dy2 O22 81.8(3)
O11 Dy2 O22 71.8(3)
O2 Dy2 O22 87.7(3)
O23 Dy2 O22 139.4(3)
O19 Dy2 O22 77.0(3)
O3 Dy2 O18 140.1(3)
O11 Dy2 O18 72.6(3)
O2 Dy2 O18 64.1(3)
O23 Dy2 O18 70.0(3)
O19 Dy2 O18 109.7(3)
O22 Dy2 O18 138.1(3)
O3 Dy2 O17 97.4(3)
O11 Dy2 O17 85.0(3)
O2 Dy2 O17 116.8(3)
O23 Dy2 O17 75.3(3)
O19 Dy2 O17 67.1(3)
O22 Dy2 O17 142.4(3)
O18 Dy2 O17 52.8(3)
O3 Dy2 N12 70.6(3)
O11 Dy2 N12 125.5(3)
O2 Dy2 N12 63.8(3)
O23 Dy2 N12 71.4(4)
O19 Dy2 N12 132.6(3)
O22 Dy2 N12 68.8(3)
O18 Dy2 N12 117.7(3)
O17 Dy2 N12 146.3(3)
O3 Dy2 C60 121.4(3)
O11 Dy2 C60 75.5(3)
O2 Dy2 C60 90.3(4)
O23 Dy2 C60 72.6(4)
O19 Dy2 C60 87.4(4)
O22 Dy2 C60 147.0(3)
O18 Dy2 C60 26.2(3)
O17 Dy2 C60 26.8(3)
N12 Dy2 C60 137.8(4)
O3 Dy2 Dy4 101.5(3)
O11 Dy2 Dy4 36.6(2)
O2 Dy2 Dy4 112.8(2)
O23 Dy2 Dy4 156.3(2)
O19 Dy2 Dy4 34.52(19)
O22 Dy2 Dy4 62.2(2)
O18 Dy2 Dy4 99.3(2)
O17 Dy2 Dy4 81.5(2)
N12 Dy2 Dy4 131.1(3)
C60 Dy2 Dy4 88.6(3)
O3 Dy2 Dy6 76.4(2)
O11 Dy2 Dy6 82.9(2)
O2 Dy2 Dy6 147.6(2)
O23 Dy2 Dy6 97.2(2)
O19 Dy2 Dy6 34.5(2)
O22 Dy2 Dy6 111.4(2)
O18 Dy2 Dy6 85.2(2)
O17 Dy2 Dy6 34.5(2)
N12 Dy2 Dy6 146.7(2)
C60 Dy2 Dy6 59.3(3)
Dy4 Dy2 Dy6 60.175(16)
O4 Dy3 O13 114.6(4)
O4 Dy3 O12 148.9(3)
O13 Dy3 O12 75.9(3)
O4 Dy3 O25 85.4(4)
O13 Dy3 O25 142.1(3)
O12 Dy3 O25 71.9(3)
O4 Dy3 O33 81.1(4)
O13 Dy3 O33 74.0(3)
O12 Dy3 O33 73.8(3)
O25 Dy3 O33 78.1(4)
O4 Dy3 O24 80.9(4)
O13 Dy3 O24 70.9(3)
O12 Dy3 O24 129.4(3)
O25 Dy3 O24 146.7(4)
O33 Dy3 O24 128.7(4)
O4 Dy3 O5 134.8(4)
O13 Dy3 O5 97.9(3)
O12 Dy3 O5 66.5(3)
O25 Dy3 O5 87.4(3)
O33 Dy3 O5 140.2(3)
O24 Dy3 O5 81.3(3)
O4 Dy3 N27 72.4(4)
O13 Dy3 N27 143.6(3)
O12 Dy3 N27 117.6(4)
O25 Dy3 N27 71.5(4)
O33 Dy3 N27 140.7(3)
O24 Dy3 N27 75.5(4)
O5 Dy3 N27 63.1(3)
O4 Dy3 Dy4 169.5(3)
O13 Dy3 Dy4 74.6(2)
O12 Dy3 Dy4 35.3(2)
O25 Dy3 Dy4 90.0(3)
O33 Dy3 Dy4 107.2(2)
O24 Dy3 Dy4 98.2(3)
O5 Dy3 Dy4 35.3(2)
N27 Dy3 Dy4 97.2(3)
O6 Dy4 O27 77.0(3)
O6 Dy4 O19 74.9(3)
O27 Dy4 O19 131.1(3)
O6 Dy4 O14 139.3(3)
O27 Dy4 O14 142.4(3)
O19 Dy4 O14 69.3(3)
O6 Dy4 O26 82.7(3)
O27 Dy4 O26 137.7(3)
O19 Dy4 O26 76.4(3)
O14 Dy4 O26 70.9(3)
O6 Dy4 O5 132.0(3)
O27 Dy4 O5 80.1(3)
O19 Dy4 O5 146.6(3)
O14 Dy4 O5 77.9(3)
O26 Dy4 O5 86.8(3)
O6 Dy4 O11 98.5(3)
O27 Dy4 O11 77.7(3)
O19 Dy4 O11 68.0(3)
O14 Dy4 O11 85.6(3)
O26 Dy4 O11 142.5(3)
O5 Dy4 O11 117.0(3)
O6 Dy4 O12 140.3(3)
O27 Dy4 O12 71.0(3)
O19 Dy4 O12 109.7(3)
O14 Dy4 O12 72.1(3)
O26 Dy4 O12 137.0(3)
O5 Dy4 O12 64.5(3)
O11 Dy4 O12 52.6(3)
O6 Dy4 N31 69.7(4)
O27 Dy4 N31 70.0(4)
O19 Dy4 N31 132.1(3)
O14 Dy4 N31 123.6(3)
O26 Dy4 N31 68.2(3)
O5 Dy4 N31 62.9(3)
O11 Dy4 N31 147.3(3)
O12 Dy4 N31 118.1(3)
O6 Dy4 C58 121.6(4)
O27 Dy4 C58 73.8(4)
O19 Dy4 C58 88.1(3)
O14 Dy4 C58 76.3(3)
O26 Dy4 C58 146.9(4)
O5 Dy4 C58 90.8(4)
O11 Dy4 C58 26.3(3)
O12 Dy4 C58 26.3(3)
N31 Dy4 C58 138.1(4)
O6 Dy4 Dy2 78.0(2)
O27 Dy4 Dy2 100.4(3)
O19 Dy4 Dy2 34.9(2)
O14 Dy4 Dy2 83.4(2)
O26 Dy4 Dy2 111.2(2)
O5 Dy4 Dy2 148.1(2)
O11 Dy4 Dy2 35.01(19)
O12 Dy4 Dy2 85.2(2)
N31 Dy4 Dy2 147.6(3)
C58 Dy4 Dy2 59.5(3)
O6 Dy4 Dy6 103.3(2)
O27 Dy4 Dy6 159.3(3)
O19 Dy4 Dy6 34.2(2)
O14 Dy4 Dy6 36.9(2)
O26 Dy4 Dy6 61.8(2)
O5 Dy4 Dy6 112.4(2)
O11 Dy4 Dy6 81.8(2)
O12 Dy4 Dy6 98.7(2)
N31 Dy4 Dy6 130.0(2)
C58 Dy4 Dy6 89.0(3)
Dy2 Dy4 Dy6 60.106(16)
O7 Dy5 O16 117.4(3)
O7 Dy5 O15 148.0(4)
O16 Dy5 O15 75.4(3)
O7 Dy5 O28 81.0(4)
O16 Dy5 O28 70.2(3)
O15 Dy5 O28 130.3(3)
O7 Dy5 O34 80.9(3)
O16 Dy5 O34 74.3(3)
O15 Dy5 O34 74.6(3)
O28 Dy5 O34 126.1(4)
O7 Dy5 O29 84.2(4)
O16 Dy5 O29 141.3(3)
O15 Dy5 O29 71.2(3)
O28 Dy5 O29 148.1(3)
O34 Dy5 O29 78.5(4)
O7 Dy5 O8 134.8(3)
O16 Dy5 O8 96.2(3)
O15 Dy5 O8 65.7(3)
O28 Dy5 O8 83.4(3)
O34 Dy5 O8 140.2(3)
O29 Dy5 O8 87.3(3)
O7 Dy5 N46 71.7(4)
O16 Dy5 N46 142.9(4)
O15 Dy5 N46 117.2(3)
O28 Dy5 N46 76.5(4)
O34 Dy5 N46 141.2(4)
O29 Dy5 N46 72.1(4)
O8 Dy5 N46 63.5(3)
O7 Dy5 Dy6 168.9(2)
O16 Dy5 Dy6 72.8(2)
O15 Dy5 Dy6 35.0(2)
O28 Dy5 Dy6 99.5(3)
O34 Dy5 Dy6 107.2(2)
O29 Dy5 Dy6 89.9(3)
O8 Dy5 Dy6 35.1(2)
N46 Dy5 Dy6 97.5(3)
O9 Dy6 O17 138.8(3)
O9 Dy6 O30 81.6(3)
O17 Dy6 O30 72.1(3)
O9 Dy6 O31 76.5(3)
O17 Dy6 O31 143.1(3)
O30 Dy6 O31 137.4(3)
O9 Dy6 O19 74.2(3)
O17 Dy6 O19 69.6(3)
O30 Dy6 O19 77.1(3)
O31 Dy6 O19 129.0(3)
O9 Dy6 O8 132.9(3)
O17 Dy6 O8 78.1(3)
O30 Dy6 O8 88.0(3)
O31 Dy6 O8 81.1(3)
O19 Dy6 O8 147.2(3)
O9 Dy6 O15 139.3(3)
O17 Dy6 O15 73.5(3)
O30 Dy6 O15 139.1(3)
O31 Dy6 O15 70.0(3)
O19 Dy6 O15 110.4(3)
O8 Dy6 O15 63.7(3)
O9 Dy6 O14 98.6(3)
O17 Dy6 O14 85.2(3)
O30 Dy6 O14 143.1(3)
O31 Dy6 O14 76.8(3)
O19 Dy6 O14 67.6(3)
O8 Dy6 O14 115.9(3)
O15 Dy6 O14 52.3(3)
O9 Dy6 N50 70.2(3)
O17 Dy6 N50 124.3(3)
O30 Dy6 N50 68.2(3)
O31 Dy6 N50 70.0(3)
O19 Dy6 N50 132.9(3)
O8 Dy6 N50 63.3(3)
O15 Dy6 N50 116.7(3)
O14 Dy6 N50 146.6(3)
O9 Dy6 C59 121.4(4)
O17 Dy6 C59 76.5(4)
O30 Dy6 C59 148.3(4)
O31 Dy6 C59 73.2(3)
O19 Dy6 C59 88.0(3)
O8 Dy6 C59 89.8(3)
O15 Dy6 C59 26.2(3)
O14 Dy6 C59 26.2(3)
N50 Dy6 C59 137.0(4)
O9 Dy6 Dy2 102.7(2)
O17 Dy6 Dy2 36.9(2)
O30 Dy6 Dy2 62.3(2)
O31 Dy6 Dy2 158.4(2)
O19 Dy6 Dy2 34.7(2)
O8 Dy6 Dy2 112.6(2)
O15 Dy6 Dy2 100.3(2)
O14 Dy6 Dy2 82.0(2)
N50 Dy6 Dy2 130.5(2)
C59 Dy6 Dy2 89.7(3)
O9 Dy6 Dy4 78.0(2)
O17 Dy6 Dy4 82.6(2)
O30 Dy6 Dy4 111.1(2)
O31 Dy6 Dy4 99.5(3)
O19 Dy6 Dy4 34.0(2)
O8 Dy6 Dy4 147.13(19)
O15 Dy6 Dy4 85.5(2)
O14 Dy6 Dy4 35.3(2)
N50 Dy6 Dy4 147.9(3)
C59 Dy6 Dy4 59.7(3)
Dy2 Dy6 Dy4 59.719(16)
C7 N8 N9 111.6(13)
C7 N8 Dy1 132.5(11)
N9 N8 Dy1 115.7(8)
C10 N9 N8 115.0(12)
C10 N9 H9 122.5
N8 N9 H9 122.5
N12 N11 C10 119.1(13)
N12 N11 H11 120.4
C10 N11 H11 120.5
C13 N12 N11 115.5(13)
C13 N12 Dy2 130.2(10)
N11 N12 Dy2 114.2(9)
C26 N27 N28 115.5(13)
C26 N27 Dy3 129.0(11)
N28 N27 Dy3 115.3(8)
C29 N28 N27 115.8(12)
C29 N28 H28A 122.1
N27 N28 H28A 122.1
C29 N30 N31 117.0(12)
C29 N30 H30A 129.3
N31 N30 H30A 113.6
C32 N31 N30 115.7(12)
C32 N31 Dy4 129.2(9)
N30 N31 Dy4 114.7(9)
C45 N46 N47 113.5(11)
C45 N46 Dy5 130.7(10)
N47 N46 Dy5 115.5(8)
C48 N47 N46 115.5(11)
C48 N47 H47 122.3
N46 N47 H47 122.2
C48 N49 N50 116.2(10)
C48 N49 H49 121.9
N50 N49 H49 121.9
C51 N50 N49 114.6(11)
C51 N50 Dy6 130.4(9)
N49 N50 Dy6 114.8(7)
C1 O1 Dy1 145.9(10)
C10 O2 Dy2 123.4(8)
C10 O2 Dy1 119.9(9)
Dy2 O2 Dy1 111.8(4)
C19 O3 Dy2 140.3(8)
C20 O4 Dy3 146.2(10)
C29 O5 Dy3 121.1(9)
C29 O5 Dy4 122.1(9)
Dy3 O5 Dy4 109.7(4)
C38 O6 Dy4 134.4(9)
C39 O7 Dy5 145.2(9)
C48 O8 Dy5 121.8(8)
C48 O8 Dy6 122.0(8)
Dy5 O8 Dy6 110.3(3)
C57 O9 Dy6 138.0(9)
C58 O10 Dy1 127.5(9)
C58 O11 Dy2 143.8(9)
C58 O11 Dy4 95.5(8)
Dy2 O11 Dy4 108.4(3)
C58 O12 Dy3 145.5(9)
C58 O12 Dy4 95.5(8)
Dy3 O12 Dy4 111.3(4)
C59 O13 Dy3 126.8(9)
C59 O14 Dy4 144.9(8)
C59 O14 Dy6 94.8(8)
Dy4 O14 Dy6 107.8(3)
C59 O15 Dy5 142.9(8)
C59 O15 Dy6 95.6(7)
Dy5 O15 Dy6 111.7(4)
C60 O16 Dy5 129.5(9)
C60 O17 Dy6 144.0(9)
C60 O17 Dy2 94.5(8)
Dy6 O17 Dy2 108.6(3)
C60 O18 Dy1 144.2(8)
C60 O18 Dy2 96.3(8)
Dy1 O18 Dy2 110.5(3)
Dy4 O19 Dy6 111.8(3)
Dy4 O19 Dy2 110.6(3)
Dy6 O19 Dy2 110.8(4)
Dy4 O19 H19 107.8
Dy6 O19 H19 107.8
Dy2 O19 H19 107.8
C61 O20 Dy1 132.2(10)
C61 O20 H20 113.9
Dy1 O20 H20 113.9
C62' O21 Dy1 140(4)
C62 O21 Dy1 126(2)
C62' O21 H21 102.3
C62 O21 H21 118.9
Dy1 O21 H21 115.3
O21 C62 H62A 109.5
O21 C62 H62B 109.5
H62A C62 H62B 109.5
O21 C62 H62C 109.5
H62A C62 H62C 109.5
H62B C62 H62C 109.5
O21 C62' H62D 109.5
O21 C62' H62E 109.5
H62D C62' H62E 109.5
O21 C62' H62F 109.5
H62D C62' H62F 109.5
H62E C62' H62F 109.5
C63 O22 Dy2 123.8(8)
C63 O22 H22 118.1
Dy2 O22 H22 118.1
C64 O23 Dy2 130.4(10)
C64 O23 H23 114.8
Dy2 O23 H23 114.8
C65 O24 Dy3 132.6(9)
C65 O24 H24 113.7
Dy3 O24 H24 113.7
C66' O25 Dy3 139(5)
C66 O25 Dy3 125(4)
C66' O25 H25 105.7
C66 O25 H25 119.8
Dy3 O25 H25 114.2
O25 C66 H66A 109.5
O25 C66 H66B 109.5
H66A C66 H66B 109.5
O25 C66 H66C 109.5
H66A C66 H66C 109.5
H66B C66 H66C 109.5
O25 C66' H66D 109.5
O25 C66' H66E 109.5
H66D C66' H66E 109.5
O25 C66' H66F 109.4
H66D C66' H66F 109.5
H66E C66' H66F 109.5
C67 O26 Dy4 123.6(8)
C67 O26 H26 118.2
Dy4 O26 H26 118.2
Dy4 O27 H27A 120.0
Dy4 O27 H27B 120.0
H27A O27 H27B 120.0
C69 O28 Dy5 131.6(10)
C69 O28 H28 114.2
Dy5 O28 H28 114.2
C70 O29 Dy5 131.1(10)
C70 O29 H29 114.5
Dy5 O29 H29 114.5
C71 O30 Dy6 125.3(9)
C71 O30 H30 117.4
Dy6 O30 H30 117.4
C72 O31 Dy6 131.5(8)
C72 O31 H31 114.3
Dy6 O31 H31 114.3
C73' O32 Dy1 133(5)
C73 O32 Dy1 125(4)
C73' O32 H32 109.2
C73 O32 H32 118.7
Dy1 O32 H32 115.4
O32 C73 H73A 109.5
O32 C73 H73B 109.5
H73A C73 H73B 109.5
O32 C73 H73C 109.5
H73A C73 H73C 109.5
H73B C73 H73C 109.5
O32 C73' H73D 109.5
O32 C73' H73E 109.5
H73D C73' H73E 109.5
O32 C73' H73F 109.5
H73D C73' H73F 109.5
H73E C73' H73F 109.5
C74 O33 Dy3 131.7(10)
C74 O33 H33 114.2
Dy3 O33 H33 114.1
C75 O34 Dy5 132.9(10)
C75 O34 H34 113.5
Dy5 O34 H34 113.5
H35A O35 H35B 107.7
C77 O36 H36B 120.0
C76 O39 H39 96.7

loop_
_geom_bond_atom_site_label_1
_geom_bond_atom_site_label_2
_geom_bond_distance
C1 O1 1.306(17)
C1 C2 1.38(2)
C1 C6 1.44(2)
C2 C3 1.36(2)
C2 H2 0.9500
C3 C4 1.36(2)
C3 H3 0.9500
C4 C5 1.39(2)
C4 H4 0.9500
C5 C6 1.40(2)
C5 H5 0.9500
C6 C7 1.47(2)
C7 N8 1.272(19)
C7 H7 0.9500
C10 O2 1.281(16)
C10 N9 1.308(17)
C10 N11 1.361(18)
C13 N12 1.292(18)
C13 C14 1.48(2)
C13 H13 0.9500
C14 C19 1.359(19)
C14 C15 1.40(2)
C15 C16 1.37(2)
C15 H15 0.9500
C16 C17 1.41(2)
C16 H16 0.9500
C17 C18 1.37(2)
C17 H17 0.9500
C18 C19 1.42(2)
C18 H18 0.9500
C19 O3 1.333(16)
C20 O4 1.314(17)
C20 C25 1.41(2)
C20 C21 1.41(2)
C21 C22 1.36(2)
C21 H21A 0.9500
C22 C23 1.37(3)
C22 H22A 0.9500
C23 C24 1.36(2)
C23 H23A 0.9500
C24 C25 1.41(2)
C24 H24A 0.9500
C25 C26 1.44(2)
C26 N27 1.302(18)
C26 H26A 0.9500
C29 O5 1.252(16)
C29 N28 1.324(17)
C29 N30 1.348(18)
C32 N31 1.285(17)
C32 C33 1.46(2)
C32 H32A 0.9500
C33 C38 1.40(2)
C33 C34 1.41(2)
C34 C35 1.37(2)
C34 H34A 0.9500
C35 C36 1.39(2)
C35 H35 0.9500
C36 C37 1.36(2)
C36 H36A 0.9500
C37 C38 1.39(2)
C37 H37 0.9500
C38 O6 1.321(16)
C39 O7 1.305(16)
C39 C40 1.41(2)
C39 C44 1.41(2)
C40 C41 1.36(2)
C40 H40 0.9500
C41 C42 1.38(2)
C41 H41 0.9500
C42 C43 1.35(2)
C42 H42 0.9500
C43 C44 1.40(2)
C43 H43 0.9500
C44 C45 1.45(2)
C45 N46 1.283(17)
C45 H45 0.9500
C48 O8 1.260(15)
C48 N47 1.330(17)
C48 N49 1.336(17)
C51 N50 1.269(17)
C51 C52 1.49(2)
C51 H51 0.9500
C52 C57 1.374(18)
C52 C53 1.396(19)
C53 C54 1.40(2)
C53 H53 0.9500
C54 C55 1.37(2)
C54 H54 0.9500
C55 C56 1.38(2)
C55 H55 0.9500
C56 C57 1.40(2)
C56 H56 0.9500
C57 O9 1.316(15)
C58 O10 1.274(16)
C58 O12 1.286(16)
C58 O11 1.289(16)
C58 Dy4 2.892(15)
C59 O13 1.281(15)
C59 O14 1.282(15)
C59 O15 1.283(15)
C59 Dy6 2.893(13)
C60 O16 1.252(16)
C60 O18 1.293(16)
C60 O17 1.316(16)
C60 Dy2 2.915(15)
C61 O20 1.416(17)
C61 H61A 0.9800
C61 H61B 0.9800
C61 H61C 0.9800
C63 O22 1.432(15)
C63 H63A 0.9800
C63 H63B 0.9800
C63 H63C 0.9800
C64 O23 1.419(16)
C64 H64A 0.9800
C64 H64B 0.9800
C64 H64C 0.9800
C65 O24 1.424(17)
C65 H65A 0.9800
C65 H65B 0.9800
C65 H65C 0.9800
C67 O26 1.450(17)
C67 H67A 0.9800
C67 H67B 0.9800
C67 H67C 0.9800
C69 O28 1.422(18)
C69 H69A 0.9800
C69 H69B 0.9800
C69 H69C 0.9800
C70 O29 1.412(18)
C70 H70A 0.9800
C70 H70B 0.9800
C70 H70C 0.9800
C71 O30 1.426(17)
C71 H71A 0.9800
C71 H71B 0.9800
C71 H71C 0.9800
C72 O31 1.404(15)
C72 H72A 0.9800
C72 H72B 0.9800
C72 H72C 0.9800
C74 O33 1.412(19)
C74 H74A 0.9800
C74 H74B 0.9800
C74 H74C 0.9800
C75 O34 1.42(2)
C75 H75A 0.9800
C75 H75B 0.9800
C75 H75C 0.9800
C76 O39 1.36(2)
C76 H76A 1.0892
C76 H76B 1.0883
C76 H76C 1.0894
C77 O36 1.33(3)
C77 H77A 0.9800
C77 H77B 0.9800
C77 H77C 0.9800
Dy1 O1 2.167(9)
Dy1 O10 2.364(10)
Dy1 O18 2.365(8)
Dy1 O21 2.378(10)
Dy1 O20 2.394(10)
Dy1 O2 2.407(9)
Dy1 O32 2.428(10)
Dy1 N8 2.501(12)
Dy1 Dy2 3.9766(9)
Dy2 O3 2.254(9)
Dy2 O11 2.377(9)
Dy2 O2 2.394(8)
Dy2 O23 2.400(9)
Dy2 O19 2.402(9)
Dy2 O22 2.410(9)
Dy2 O18 2.474(9)
Dy2 O17 2.499(9)
Dy2 N12 2.567(12)
Dy2 Dy4 3.9303(9)
Dy2 Dy6 3.9457(9)
Dy3 O4 2.149(10)
Dy3 O13 2.343(9)
Dy3 O12 2.352(9)
Dy3 O25 2.396(10)
Dy3 O33 2.404(10)
Dy3 O24 2.414(10)
Dy3 O5 2.428(9)
Dy3 N27 2.546(12)
Dy3 Dy4 3.9800(9)
Dy4 O6 2.258(10)
Dy4 O27 2.350(9)
Dy4 O19 2.379(8)
Dy4 O14 2.397(9)
Dy4 O26 2.401(9)
Dy4 O5 2.441(9)
Dy4 O11 2.468(9)
Dy4 O12 2.469(9)
Dy4 N31 2.549(12)
Dy4 Dy6 3.9485(9)
Dy5 O7 2.164(10)
Dy5 O16 2.356(9)
Dy5 O15 2.362(9)
Dy5 O28 2.396(11)
Dy5 O34 2.397(9)
Dy5 O29 2.406(10)
Dy5 O8 2.424(9)
Dy5 N46 2.542(11)
Dy5 Dy6 3.9999(9)
Dy6 O9 2.246(9)
Dy6 O17 2.360(9)
Dy6 O30 2.384(9)
Dy6 O31 2.390(9)
Dy6 O19 2.391(9)
Dy6 O8 2.450(9)
Dy6 O15 2.471(9)
Dy6 O14 2.489(8)
Dy6 N50 2.562(10)
N8 N9 1.414(16)
N9 H9 0.8801
N11 N12 1.352(15)
N11 H11 0.8800
N27 N28 1.383(16)
N28 H28A 0.8800
N30 N31 1.391(15)
N30 H30A 0.8506
N46 N47 1.408(15)
N47 H47 0.8800
N49 N50 1.422(15)
N49 H49 0.8800
O19 H19 1.0001
O20 H20 0.9499
O21 C62' 1.43(4)
O21 C62 1.45(2)
O21 H21 0.9500
C62 H62A 0.9800
C62 H62B 0.9800
C62 H62C 0.9800
C62' H62D 0.9800
C62' H62E 0.9800
C62' H62F 0.9800
O22 H22 0.9500
O23 H23 0.9500
O24 H24 0.9500
O25 C66' 1.41(3)
O25 C66 1.43(3)
O25 H25 0.9501
C66 H66A 0.9800
C66 H66B 0.9800
C66 H66C 0.9800
C66' H66D 0.9800
C66' H66E 0.9800
C66' H66F 0.9800
O26 H26 0.9498
O27 H27A 0.9500
O27 H27B 0.9499
O28 H28 0.9499
O29 H29 0.9500
O30 H30 0.9500
O31 H31 0.9500
O32 C73' 1.41(3)
O32 C73 1.42(3)
O32 H32 0.9500
C73 H73A 0.9800
C73 H73B 0.9800
C73 H73C 0.9800
C73' H73D 0.9800
C73' H73E 0.9800
C73' H73F 0.9800
O33 H33 0.9500
O34 H34 0.9499
O35 H35A 0.8200
O35 H35B 0.8200
O36 H36B 0.8194
O39 H39 0.8196

loop_
_geom_torsion_atom_site_label_1
_geom_torsion_atom_site_label_2
_geom_torsion_atom_site_label_3
_geom_torsion_atom_site_label_4
_geom_torsion
O1 C1 C2 C3 -178.5(16)
C6 C1 C2 C3 2(3)
C1 C2 C3 C4 -3(3)
C2 C3 C4 C5 2(3)
C3 C4 C5 C6 0(3)
C4 C5 C6 C1 -1(3)
C4 C5 C6 C7 178.2(15)
O1 C1 C6 C5 -179.8(15)
C2 C1 C6 C5 0(2)
O1 C1 C6 C7 1(3)
C2 C1 C6 C7 -178.7(15)
C5 C6 C7 N8 -179.8(16)
C1 C6 C7 N8 -1(3)
N12 C13 C14 C19 11(2)
N12 C13 C14 C15 -168.8(14)
C19 C14 C15 C16 -1(2)
C13 C14 C15 C16 179.2(15)
C14 C15 C16 C17 -1(3)
C15 C16 C17 C18 3(3)
C16 C17 C18 C19 -4(3)
C15 C14 C19 O3 -176.1(13)
C13 C14 C19 O3 4(2)
C15 C14 C19 C18 0(2)
C13 C14 C19 C18 -179.8(13)
C17 C18 C19 O3 178.5(14)
C17 C18 C19 C14 2(2)
O4 C20 C21 C22 -177.4(15)
C25 C20 C21 C22 3(2)
C20 C21 C22 C23 -2(3)
C21 C22 C23 C24 0(3)
C22 C23 C24 C25 1(3)
O4 C20 C25 C24 178.2(15)
C21 C20 C25 C24 -2(2)
O4 C20 C25 C26 0(2)
C21 C20 C25 C26 -180.0(15)
C23 C24 C25 C20 0(3)
C23 C24 C25 C26 178.6(17)
C20 C25 C26 N27 -1(3)
C24 C25 C26 N27 -179.1(16)
N31 C32 C33 C38 15(2)
N31 C32 C33 C34 -165.3(14)
C38 C33 C34 C35 0(2)
C32 C33 C34 C35 -179.7(14)
C33 C34 C35 C36 2(2)
C34 C35 C36 C37 0(3)
C35 C36 C37 C38 -3(3)
C36 C37 C38 O6 -176.4(14)
C36 C37 C38 C33 5(2)
C34 C33 C38 O6 177.8(13)
C32 C33 C38 O6 -2(2)
C34 C33 C38 C37 -3(2)
C32 C33 C38 C37 176.7(14)
O7 C39 C40 C41 -178.7(16)
C44 C39 C40 C41 3(2)
C39 C40 C41 C42 0(3)
C40 C41 C42 C43 -3(3)
C41 C42 C43 C44 3(3)
C42 C43 C44 C39 0(3)
C42 C43 C44 C45 175.4(17)
O7 C39 C44 C43 178.8(15)
C40 C39 C44 C43 -3(2)
O7 C39 C44 C45 4(3)
C40 C39 C44 C45 -178.0(15)
C43 C44 C45 N46 -176.8(16)
C39 C44 C45 N46 -1(3)
N50 C51 C52 C57 6(3)
N50 C51 C52 C53 -169.8(15)
C57 C52 C53 C54 4(3)
C51 C52 C53 C54 -179.9(17)
C52 C53 C54 C55 -2(3)
C53 C54 C55 C56 2(3)
C54 C55 C56 C57 -3(3)
C53 C52 C57 O9 178.8(15)
C51 C52 C57 O9 4(2)
C53 C52 C57 C56 -5(2)
C51 C52 C57 C56 179.5(15)
C55 C56 C57 O9 -179.4(15)
C55 C56 C57 C52 4(2)
C6 C7 N8 N9 175.6(14)
C6 C7 N8 Dy1 2(2)
O2 C10 N9 N8 -1(2)
N11 C10 N9 N8 177.1(12)
C7 N8 N9 C10 176.7(13)
Dy1 N8 N9 C10 -8.4(15)
O2 C10 N11 N12 6(2)
N9 C10 N11 N12 -172.7(13)
C14 C13 N12 N11 -179.8(13)
C14 C13 N12 Dy2 -3(2)
C10 N11 N12 C13 -178.6(13)
C10 N11 N12 Dy2 3.8(16)
C25 C26 N27 N28 176.7(14)
C25 C26 N27 Dy3 2(2)
O5 C29 N28 N27 -2.2(19)
N30 C29 N28 N27 177.5(12)
C26 N27 N28 C29 175.3(13)
Dy3 N27 N28 C29 -9.7(15)
O5 C29 N30 N31 3.3(18)
N28 C29 N30 N31 -176.4(12)
C33 C32 N31 N30 -177.2(12)
C33 C32 N31 Dy4 10(2)
C29 N30 N31 C32 -162.3(12)
C29 N30 N31 Dy4 11.4(14)
C44 C45 N46 N47 176.8(14)
C44 C45 N46 Dy5 3(2)
O8 C48 N47 N46 -5(2)
N49 C48 N47 N46 173.6(12)
C45 N46 N47 C48 -179.6(14)
Dy5 N46 N47 C48 -5.0(15)
O8 C48 N49 N50 3.1(19)
N47 C48 N49 N50 -176.0(12)
C52 C51 N50 N49 -173.9(13)
C52 C51 N50 Dy6 11(2)
C48 N49 N50 C51 -167.1(13)
C48 N49 N50 Dy6 8.5(14)
C2 C1 O1 Dy1 176.2(12)
C6 C1 O1 Dy1 -4(3)
N9 C10 O2 Dy2 164.5(10)
N11 C10 O2 Dy2 -14.0(18)
N9 C10 O2 Dy1 11.2(19)
N11 C10 O2 Dy1 -167.3(10)
C14 C19 O3 Dy2 -35(2)
C18 C19 O3 Dy2 149.1(12)
C25 C20 O4 Dy3 -1(3)
C21 C20 O4 Dy3 178.6(11)
N28 C29 O5 Dy3 14.2(17)
N30 C29 O5 Dy3 -165.6(9)
N28 C29 O5 Dy4 161.6(10)
N30 C29 O5 Dy4 -18.2(16)
C37 C38 O6 Dy4 137.9(12)
C33 C38 O6 Dy4 -43.1(19)
C40 C39 O7 Dy5 171.5(12)
C44 C39 O7 Dy5 -10(3)
N47 C48 O8 Dy5 14.2(18)
N49 C48 O8 Dy5 -164.8(10)
N47 C48 O8 Dy6 164.6(10)
N49 C48 O8 Dy6 -14.4(17)
C52 C57 O9 Dy6 -38(2)
C56 C57 O9 Dy6 146.0(12)
O12 C58 O10 Dy1 178.8(8)
O11 C58 O10 Dy1 -1.3(19)
O10 C58 O11 Dy2 -43(2)
O12 C58 O11 Dy2 137.2(12)
Dy4 C58 O11 Dy2 132.1(14)
O10 C58 O11 Dy4 -174.8(12)
O12 C58 O11 Dy4 5.1(12)
O10 C58 O12 Dy3 33(2)
O11 C58 O12 Dy3 -146.7(10)
Dy4 C58 O12 Dy3 -141.7(14)
O10 C58 O12 Dy4 174.8(11)
O11 C58 O12 Dy4 -5.1(12)
O14 C59 O13 Dy3 -2.1(19)
O15 C59 O13 Dy3 178.0(9)
O13 C59 O14 Dy4 -42(2)
O15 C59 O14 Dy4 137.5(11)
Dy6 C59 O14 Dy4 130.8(15)
O13 C59 O14 Dy6 -173.1(12)
O15 C59 O14 Dy6 6.7(13)
O13 C59 O15 Dy5 35(2)
O14 C59 O15 Dy5 -145.0(10)
Dy6 C59 O15 Dy5 -138.2(15)
O13 C59 O15 Dy6 173.1(11)
O14 C59 O15 Dy6 -6.8(13)
O18 C60 O16 Dy5 176.2(8)
O17 C60 O16 Dy5 -1.8(19)
O16 C60 O17 Dy6 -43(2)
O18 C60 O17 Dy6 138.6(12)
Dy2 C60 O17 Dy6 130.8(13)
O16 C60 O17 Dy2 -174.1(11)
O18 C60 O17 Dy2 7.8(12)
O16 C60 O18 Dy1 35(2)
O17 C60 O18 Dy1 -147.1(11)
Dy2 C60 O18 Dy1 -139.2(15)
O16 C60 O18 Dy2 174.0(12)
O17 C60 O18 Dy2 -7.9(12)
